data_4062686
_journal_name_full Organometallics
_journal_paper_doi 10.1021/om049424i
_journal_year 2004
_chemical_formula_moiety 'C38 H62 N P2 Re Si2'
_chemical_formula_sum 'C38 H62 N P2 Re Si2'
_chemical_formula_weight 837.21
_space_group_IT_number 2
_symmetry_cell_setting triclinic
_symmetry_space_group_name_Hall '-P 1'
_symmetry_space_group_name_H-M 'P -1'
_cell_angle_alpha 85.787(2)
_cell_angle_beta 85.772(2)
_cell_angle_gamma 61.523(2)
_cell_formula_units_Z 2
_cell_length_a 11.2214(11)
_cell_length_b 11.2311(11)
_cell_length_c 18.2964(17)
_cell_measurement_temperature 111(2)
_cell_volume 2019.4(3)
_diffrn_ambient_temperature 111(2)
_exptl_crystal_density_diffrn 1.377
_cod_database_code 4062686

loop_
_symmetry_equiv_pos_as_xyz
'x, y, z'
'-x, -y, -z'

loop_
_atom_site_label
_atom_site_type_symbol
_atom_site_fract_x
_atom_site_fract_y
_atom_site_fract_z
_atom_site_U_iso_or_equiv
_atom_site_adp_type
_atom_site_occupancy
_atom_site_symmetry_multiplicity
_atom_site_calc_flag
_atom_site_refinement_flags
_atom_site_disorder_assembly
_atom_site_disorder_group
Re1 Re -0.045246(11) 0.553927(11) 0.254784(8) 0.01640(2) Uani 1 1 d . . .
P1 P 0.07855(7) 0.66179(7) 0.19041(3) 0.01823(11) Uani 1 1 d . . .
P2 P -0.13387(6) 0.41427(6) 0.32156(4) 0.02029(12) Uani 1 1 d . . .
Si1 Si 0.24366(7) 0.36170(7) 0.16810(4) 0.02067(13) Uani 1 1 d . . .
Si2 Si 0.17421(7) 0.24390(7) 0.30789(4) 0.02010(12) Uani 1 1 d . . .
N1 N 0.1317(2) 0.3791(2) 0.24468(15) 0.0191(5) Uani 1 1 d . . .
C1 C 0.2147(3) 0.2713(3) 0.09626(15) 0.0360(6) Uani 1 1 d . . .
H1A H 0.1191 0.3199 0.0837 0.060(11) Uiso 1 1 calc R . .
H1B H 0.2375 0.1791 0.1146 0.062(13) Uiso 1 1 calc R . .
H1C H 0.2722 0.2672 0.0525 0.072(13) Uiso 1 1 calc R . .
C2 C 0.4285(3) 0.2654(3) 0.19070(16) 0.0309(5) Uani 1 1 d . . .
H2A H 0.4493 0.1749 0.2112 0.045(10) Uiso 1 1 calc R . .
H2B H 0.4470 0.3144 0.2266 0.050(10) Uiso 1 1 calc R . .
H2C H 0.4851 0.2571 0.1460 0.057(12) Uiso 1 1 calc R . .
C3 C 0.2016(3) 0.5348(3) 0.12912(13) 0.0262(5) Uani 1 1 d . . .
H3A H 0.2850 0.5445 0.1231 0.031(8) Uiso 1 1 calc R . .
H3B H 0.1634 0.5485 0.0803 0.049(10) Uiso 1 1 calc R . .
C4 C 0.1902(3) 0.6957(3) 0.25109(14) 0.0216(5) Uani 1 1 d . . .
C5 C 0.2417(3) 0.5833(3) 0.31129(14) 0.0244(6) Uani 1 1 d . . .
H5A H 0.2994 0.5981 0.3432 0.044(9) Uiso 1 1 calc R . .
H5B H 0.2944 0.4953 0.2889 0.045(10) Uiso 1 1 calc R . .
H5C H 0.1643 0.5843 0.3404 0.034(7) Uiso 1 1 calc R . .
C6 C 0.1088(3) 0.8305(3) 0.28905(14) 0.0251(5) Uani 1 1 d . . .
H6A H 0.1687 0.8451 0.3194 0.036(8) Uiso 1 1 calc R . .
H6B H 0.0351 0.8277 0.3201 0.038(9) Uiso 1 1 calc R . .
H6C H 0.0705 0.9048 0.2519 0.048(10) Uiso 1 1 calc R . .
C7 C 0.3148(4) 0.6956(5) 0.20924(14) 0.0301(6) Uani 1 1 d . . .
H7A H 0.3673 0.7139 0.2431 0.030(8) Uiso 1 1 calc R . .
H7B H 0.2845 0.7660 0.1697 0.028(8) Uiso 1 1 calc R . .
H7C H 0.3718 0.6069 0.1884 0.044(10) Uiso 1 1 calc R . .
C8 C -0.0201(3) 0.8183(3) 0.12986(14) 0.0258(5) Uani 1 1 d . . .
C9 C 0.0587(3) 0.8943(3) 0.10153(16) 0.0362(6) Uani 1 1 d . . .
H9A H 0.0003 0.9739 0.0711 0.050(10) Uiso 1 1 calc R . .
H9B H 0.1391 0.8340 0.0722 0.053(11) Uiso 1 1 calc R . .
H9C H 0.0868 0.9235 0.1432 0.031(8) Uiso 1 1 calc R . .
C10 C -0.1506(3) 0.9129(3) 0.17306(16) 0.0314(5) Uani 1 1 d . . .
H10A H -0.2034 0.9951 0.1429 0.031(8) Uiso 1 1 calc R . .
H10B H -0.1268 0.9375 0.2180 0.048(10) Uiso 1 1 calc R . .
H10C H -0.2047 0.8664 0.1858 0.024(7) Uiso 1 1 calc R . .
C11 C -0.0609(3) 0.7754(3) 0.06198(14) 0.0331(6) Uani 1 1 d . . .
H11A H -0.1122 0.8555 0.0301 0.089(15) Uiso 1 1 calc R . .
H11B H -0.1173 0.7325 0.0775 0.081(14) Uiso 1 1 calc R . .
H11C H 0.0209 0.7110 0.0351 0.051(11) Uiso 1 1 calc R . .
C12 C 0.2555(3) 0.0732(3) 0.26721(16) 0.0326(6) Uani 1 1 d . . .
H12A H 0.3384 0.0593 0.2389 0.047(10) Uiso 1 1 calc R . .
H12B H 0.1923 0.0682 0.2349 0.056(11) Uiso 1 1 calc R . .
H12C H 0.2783 0.0028 0.3066 0.054(11) Uiso 1 1 calc R . .
C13 C 0.2953(3) 0.2398(3) 0.37430(14) 0.0304(5) Uani 1 1 d . . .
H13A H 0.3803 0.2245 0.3480 0.051(11) Uiso 1 1 calc R . .
H13B H 0.3136 0.1662 0.4113 0.052(10) Uiso 1 1 calc R . .
H13C H 0.2553 0.3265 0.3984 0.039(9) Uiso 1 1 calc R . .
C14 C 0.0142(3) 0.2737(3) 0.36206(16) 0.0317(6) Uani 1 1 d . . .
H14A H 0.0043 0.1906 0.3637 0.053(11) Uiso 1 1 calc R . .
H14B H 0.0202 0.2937 0.4131 0.056(11) Uiso 1 1 calc R . .
C15 C -0.2004(3) 0.3278(3) 0.26408(15) 0.0270(5) Uani 1 1 d . . .
C16 C -0.1105(4) 0.2869(4) 0.19264(14) 0.0343(6) Uani 1 1 d . . .
H16A H -0.1427 0.2415 0.1617 0.040(8) Uiso 1 1 calc R . .
H16B H -0.0163 0.2251 0.2047 0.035(9) Uiso 1 1 calc R . .
H16C H -0.1155 0.3682 0.1663 0.034(8) Uiso 1 1 calc R . .
C17 C -0.1931(6) 0.1956(5) 0.30032(18) 0.0423(7) Uani 1 1 d . . .
H17A H -0.2290 0.1566 0.2673 0.057(10) Uiso 1 1 calc R . .
H17B H -0.2473 0.2160 0.3467 0.055(11) Uiso 1 1 calc R . .
H17C H -0.0985 0.1306 0.3099 0.039(9) Uiso 1 1 calc R . .
C18 C -0.3474(3) 0.4229(3) 0.24364(19) 0.0394(7) Uani 1 1 d . . .
H18A H -0.3787 0.3752 0.2138 0.088(15) Uiso 1 1 calc R . .
H18B H -0.3518 0.5026 0.2156 0.059(12) Uiso 1 1 calc R . .
H18C H -0.4054 0.4518 0.2884 0.041(9) Uiso 1 1 calc R . .
C19 C -0.2573(3) 0.4904(3) 0.40230(17) 0.0381(7) Uani 1 1 d . . .
C20 C -0.3157(4) 0.3996(4) 0.4383(2) 0.0564(11) Uani 1 1 d . . .
H20A H -0.3786 0.4460 0.4793 0.065(12) Uiso 1 1 calc R . .
H20B H -0.2415 0.3139 0.4565 0.038(9) Uiso 1 1 calc R . .
H20C H -0.3642 0.3812 0.4020 0.050(11) Uiso 1 1 calc R . .
C21 C -0.3747(3) 0.6266(3) 0.3784(2) 0.0504(10) Uani 1 1 d . . .
H21A H -0.4384 0.6654 0.4203 0.076(13) Uiso 1 1 calc R . .
H21B H -0.4217 0.6133 0.3393 0.071(14) Uiso 1 1 calc R . .
H21C H -0.3393 0.6885 0.3603 0.089(15) Uiso 1 1 calc R . .
C22 C -0.1819(4) 0.5135(3) 0.46122(16) 0.0501(9) Uani 1 1 d . . .
H22A H -0.2440 0.5530 0.5037 0.114(18) Uiso 1 1 calc R . .
H22B H -0.1479 0.5757 0.4414 0.055(11) Uiso 1 1 calc R . .
H22C H -0.1055 0.4268 0.4764 0.062(12) Uiso 1 1 calc R . .
C23 C -0.1047(3) 0.6909(3) 0.32983(13) 0.0218(5) Uani 1 1 d . . .
C24 C -0.1514(3) 0.7825(3) 0.37320(14) 0.0227(5) Uani 1 1 d . . .
C25 C -0.2031(3) 0.8895(2) 0.42282(12) 0.0191(4) Uani 1 1 d . . .
C26 C -0.1150(3) 0.9051(3) 0.46721(13) 0.0231(5) Uani 1 1 d . . .
H26A H -0.0203 0.8448 0.4635 0.040(9) Uiso 1 1 calc R . .
C27 C -0.1652(3) 1.0076(3) 0.51616(13) 0.0239(5) Uani 1 1 d . . .
H27A H -0.1047 1.0168 0.5462 0.033(8) Uiso 1 1 calc R . .
C28 C -0.3032(4) 1.0976(4) 0.52192(12) 0.0254(4) Uani 1 1 d . . .
H28A H -0.3371 1.1676 0.5559 0.032(8) Uiso 1 1 calc R . .
C29 C -0.3916(3) 1.0846(3) 0.47771(15) 0.0276(5) Uani 1 1 d . . .
H29A H -0.4859 1.1466 0.4811 0.057(11) Uiso 1 1 calc R . .
C30 C -0.3429(3) 0.9816(3) 0.42871(14) 0.0249(5) Uani 1 1 d . . .
H30A H -0.4040 0.9731 0.3989 0.031(7) Uiso 1 1 calc R . .
C31 C -0.1895(3) 0.6170(3) 0.18375(14) 0.0233(5) Uani 1 1 d . . .
C32 C -0.2837(3) 0.6620(3) 0.14164(14) 0.0257(5) Uani 1 1 d . . .
C33 C -0.3935(3) 0.7121(3) 0.09354(13) 0.0227(5) Uani 1 1 d . . .
C34 C -0.4816(3) 0.8517(3) 0.08450(15) 0.0304(6) Uani 1 1 d . . .
H34A H -0.4686 0.9141 0.1108 0.046(9) Uiso 1 1 calc R . .
C35 C -0.5875(3) 0.8991(3) 0.03743(16) 0.0341(6) Uani 1 1 d . . .
H35A H -0.6468 0.9938 0.0322 0.033(8) Uiso 1 1 calc R . .
C36 C -0.6083(4) 0.8112(4) -0.00182(13) 0.0308(6) Uani 1 1 d . . .
H36A H -0.6813 0.8448 -0.0339 0.038(9) Uiso 1 1 calc R . .
C37 C -0.5221(3) 0.6742(3) 0.00588(15) 0.0314(6) Uani 1 1 d . . .
H37A H -0.5353 0.6129 -0.0214 0.041(9) Uiso 1 1 calc R . .
C38 C -0.4157(3) 0.6246(3) 0.05349(14) 0.0267(5) Uani 1 1 d . . .
H38A H -0.3574 0.5297 0.0586 0.032(8) Uiso 1 1 calc R . .

loop_
_atom_site_aniso_label
_atom_site_aniso_U_11
_atom_site_aniso_U_22
_atom_site_aniso_U_33
_atom_site_aniso_U_23
_atom_site_aniso_U_13
_atom_site_aniso_U_12
Re1 0.01500(5) 0.01774(5) 0.01576(3) -0.00280(4) -0.00103(4) -0.00686(2)
P1 0.0193(3) 0.0198(3) 0.0157(2) -0.0005(2) -0.0019(2) -0.0093(2)
P2 0.0167(3) 0.0205(3) 0.0235(3) -0.0050(2) 0.0036(2) -0.0088(3)
Si1 0.0204(3) 0.0226(3) 0.0199(3) -0.0072(2) 0.0048(2) -0.0108(3)
Si2 0.0173(3) 0.0188(3) 0.0233(3) -0.0007(2) -0.0012(2) -0.0078(2)
N1 0.0149(9) 0.0224(11) 0.0198(13) -0.0030(9) 0.0020(8) -0.0086(7)
C1 0.0480(17) 0.0451(17) 0.0266(13) -0.0164(12) 0.0122(12) -0.0313(15)
C2 0.0218(12) 0.0301(14) 0.0385(14) -0.0051(11) 0.0076(10) -0.0112(11)
C3 0.0298(13) 0.0286(14) 0.0209(11) -0.0056(9) 0.0045(9) -0.0146(12)
C4 0.0184(11) 0.0248(12) 0.0229(11) -0.0011(9) -0.0039(9) -0.0110(10)
C5 0.0256(13) 0.0281(14) 0.0218(10) 0.0015(9) -0.0070(9) -0.0141(12)
C6 0.0272(12) 0.0245(12) 0.0275(12) -0.0046(10) 0.0009(9) -0.0153(11)
C7 0.0253(16) 0.039(2) 0.0303(11) 0.0023(15) -0.0019(14) -0.0196(13)
C8 0.0297(13) 0.0254(12) 0.0234(11) 0.0083(9) -0.0079(10) -0.0144(11)
C9 0.0412(16) 0.0374(15) 0.0339(14) 0.0158(12) -0.0108(12) -0.0228(14)
C10 0.0289(13) 0.0246(13) 0.0369(14) 0.0074(11) -0.0104(11) -0.0097(11)
C11 0.0394(15) 0.0410(16) 0.0233(12) 0.0071(11) -0.0114(11) -0.0224(13)
C12 0.0343(14) 0.0181(11) 0.0429(15) -0.0039(11) 0.0046(12) -0.0108(11)
C13 0.0316(13) 0.0326(14) 0.0289(13) 0.0072(11) -0.0109(11) -0.0166(12)
C14 0.0258(14) 0.0366(15) 0.0296(13) 0.0079(11) -0.0032(11) -0.0133(13)
C15 0.0250(12) 0.0212(12) 0.0360(13) -0.0042(10) -0.0022(10) -0.0114(10)
C16 0.0372(17) 0.0298(15) 0.0369(13) -0.0103(13) -0.0069(14) -0.0148(11)
C17 0.051(2) 0.0229(16) 0.0580(18) -0.0017(19) -0.008(2) -0.0209(14)
C18 0.0280(14) 0.0399(17) 0.0561(19) 0.0032(15) -0.0083(14) -0.0206(13)
C19 0.0425(17) 0.0331(15) 0.0430(16) -0.0138(13) 0.0239(13) -0.0231(14)
C20 0.066(2) 0.0429(19) 0.065(2) -0.0187(17) 0.043(2) -0.0335(19)
C21 0.0321(16) 0.0330(16) 0.084(3) -0.0255(17) 0.0289(17) -0.0153(14)
C22 0.087(3) 0.0422(18) 0.0297(14) -0.0116(13) 0.0189(16) -0.0393(19)
C23 0.0253(12) 0.0237(12) 0.0199(10) -0.0022(9) 0.0018(9) -0.0147(11)
C24 0.0213(12) 0.0249(12) 0.0225(11) -0.0021(9) -0.0001(9) -0.0113(10)
C25 0.0215(11) 0.0179(11) 0.0178(10) -0.0014(8) 0.0015(8) -0.0094(9)
C26 0.0198(11) 0.0237(12) 0.0245(11) -0.0030(9) -0.0006(9) -0.0089(10)
C27 0.0252(12) 0.0246(12) 0.0236(11) -0.0026(9) -0.0040(9) -0.0125(10)
C28 0.0273(15) 0.0216(14) 0.0237(10) -0.0058(12) 0.0025(12) -0.0084(9)
C29 0.0205(12) 0.0249(13) 0.0312(12) -0.0065(10) 0.0015(10) -0.0053(10)
C30 0.0222(12) 0.0268(13) 0.0251(11) -0.0039(9) -0.0022(9) -0.0106(11)
C31 0.0233(12) 0.0247(12) 0.0253(11) -0.0006(10) -0.0027(9) -0.0140(11)
C32 0.0240(13) 0.0252(13) 0.0276(12) -0.0026(10) -0.0037(10) -0.0107(11)
C33 0.0211(12) 0.0278(13) 0.0204(10) 0.0019(9) -0.0017(9) -0.0129(11)
C34 0.0326(15) 0.0246(13) 0.0289(12) -0.0029(10) -0.0048(10) -0.0085(12)
C35 0.0304(14) 0.0283(15) 0.0300(13) 0.0027(11) -0.0047(11) -0.0030(12)
C36 0.0245(15) 0.0396(19) 0.0236(10) 0.0063(13) -0.0073(12) -0.0117(13)
C37 0.0341(14) 0.0361(15) 0.0290(13) 0.0043(11) -0.0126(11) -0.0200(13)
C38 0.0269(13) 0.0218(12) 0.0319(13) 0.0035(10) -0.0104(10) -0.0112(11)

loop_
_geom_bond_atom_site_label_1
_geom_bond_atom_site_label_2
_geom_bond_distance
_geom_bond_site_symmetry_2
_geom_bond_publ_flag
Re1 C23 1.973(2) . ?
Re1 C31 1.973(2) . ?
Re1 N1 2.0279(18) . ?
Re1 P1 2.4369(6) . ?
Re1 P2 2.4431(7) . ?
P1 C3 1.824(3) . ?
P1 C8 1.893(2) . ?
P1 C4 1.915(2) . ?
P2 C14 1.819(3) . ?
P2 C15 1.889(3) . ?
P2 C19 1.894(3) . ?
Si1 N1 1.768(3) . ?
Si1 C1 1.854(3) . ?
Si1 C3 1.866(3) . ?
Si1 C2 1.888(3) . ?
Si2 N1 1.733(3) . ?
Si2 C13 1.871(3) . ?
Si2 C12 1.872(3) . ?
Si2 C14 1.879(3) . ?
C1 H1A 0.9800 . ?
C1 H1B 0.9800 . ?
C1 H1C 0.9800 . ?
C2 H2A 0.9800 . ?
C2 H2B 0.9800 . ?
C2 H2C 0.9800 . ?
C3 H3A 0.9900 . ?
C3 H3B 0.9900 . ?
C4 C5 1.528(4) . ?
C4 C6 1.533(3) . ?
C4 C7 1.544(4) . ?
C5 H5A 0.9800 . ?
C5 H5B 0.9800 . ?
C5 H5C 0.9800 . ?
C6 H6A 0.9800 . ?
C6 H6B 0.9800 . ?
C6 H6C 0.9800 . ?
C7 H7A 0.9800 . ?
C7 H7B 0.9800 . ?
C7 H7C 0.9800 . ?
C8 C9 1.538(4) . ?
C8 C11 1.538(3) . ?
C8 C10 1.539(4) . ?
C9 H9A 0.9800 . ?
C9 H9B 0.9800 . ?
C9 H9C 0.9800 . ?
C10 H10A 0.9800 . ?
C10 H10B 0.9800 . ?
C10 H10C 0.9800 . ?
C11 H11A 0.9800 . ?
C11 H11B 0.9800 . ?
C11 H11C 0.9800 . ?
C12 H12A 0.9800 . ?
C12 H12B 0.9800 . ?
C12 H12C 0.9800 . ?
C13 H13A 0.9800 . ?
C13 H13B 0.9800 . ?
C13 H13C 0.9800 . ?
C14 H14A 0.9900 . ?
C14 H14B 0.9900 . ?
C15 C18 1.534(4) . ?
C15 C16 1.546(4) . ?
C15 C17 1.548(4) . ?
C16 H16A 0.9800 . ?
C16 H16B 0.9800 . ?
C16 H16C 0.9800 . ?
C17 H17A 0.9800 . ?
C17 H17B 0.9800 . ?
C17 H17C 0.9800 . ?
C18 H18A 0.9800 . ?
C18 H18B 0.9800 . ?
C18 H18C 0.9800 . ?
C19 C21 1.527(5) . ?
C19 C22 1.527(5) . ?
C19 C20 1.542(4) . ?
C20 H20A 0.9800 . ?
C20 H20B 0.9800 . ?
C20 H20C 0.9800 . ?
C21 H21A 0.9800 . ?
C21 H21B 0.9800 . ?
C21 H21C 0.9800 . ?
C22 H22A 0.9800 . ?
C22 H22B 0.9800 . ?
C22 H22C 0.9800 . ?
C23 C24 1.228(3) . ?
C24 C25 1.423(3) . ?
C25 C26 1.405(3) . ?
C25 C30 1.409(3) . ?
C26 C27 1.380(3) . ?
C26 H26A 0.9500 . ?
C27 C28 1.390(5) . ?
C27 H27A 0.9500 . ?
C28 C29 1.390(4) . ?
C28 H28A 0.9500 . ?
C29 C30 1.384(4) . ?
C29 H29A 0.9500 . ?
C30 H30A 0.9500 . ?
C31 C32 1.232(4) . ?
C32 C33 1.427(3) . ?
C33 C38 1.390(3) . ?
C33 C34 1.404(4) . ?
C34 C35 1.384(4) . ?
C34 H34A 0.9500 . ?
C35 C36 1.375(4) . ?
C35 H35A 0.9500 . ?
C36 C37 1.375(5) . ?
C36 H36A 0.9500 . ?
C37 C38 1.394(3) . ?
C37 H37A 0.9500 . ?
C38 H38A 0.9500 . ?
